data_7224969
loop_
_publ_author_name
'Phukan, Nithi'
'Baruah, Jubaraj B.'

_publ_section_title
;
 Imine-tautomers of aminothiazole derivatives: intriguing aspects of
 chemical reactivities
;
_journal_issue 21
_journal_name_full CrystEngComm
_journal_page_first 3877
_journal_paper_doi 10.1039/C6CE00676K
_journal_volume 18
_journal_year 2016
_chemical_formula_moiety 'C22 H18 N8 O4 S4 Zn, 2(C2.80 H6.80 N O)'
_chemical_formula_sum 'C27.6 H31.6 N10 O6 S4 Zn'
_chemical_formula_weight 793.06
_chemical_name_systematic
; 
 ? 
;
_space_group_IT_number 15
_symmetry_cell_setting monoclinic
_symmetry_space_group_name_Hall '-C 2yc'
_symmetry_space_group_name_H-M 'C 1 2/c 1'
_atom_sites_solution_hydrogens geom
_atom_sites_solution_primary direct
_atom_sites_solution_secondary difmap
_audit_creation_method SHELXL-97
_audit_update_record
;
2016-01-04 deposited with the CCDC.
2016-04-20 downloaded from the CCDC.
;
_cell_angle_alpha 90.00
_cell_angle_beta 94.827(5)
_cell_angle_gamma 90.00
_cell_formula_units_Z 4
_cell_length_a 35.437(2)
_cell_length_b 5.1812(3)
_cell_length_c 19.7021(10)
_cell_measurement_reflns_used 1836
_cell_measurement_temperature 296(2)
_cell_measurement_theta_max 26.0540
_cell_measurement_theta_min 3.8870
_cell_volume 3604.6(3)
_computing_structure_refinement 'SHELXL-97 (Sheldrick, 1997)'
_computing_structure_solution 'SHELXS-97 (Sheldrick, 1990)'
_diffrn_ambient_temperature 296(2)
_diffrn_detector_area_resol_mean 16.2760
_diffrn_measured_fraction_theta_full 0.998
_diffrn_measured_fraction_theta_max 0.998
_diffrn_measurement_device_type 'SuperNova, Single source at offset, Eos'
_diffrn_measurement_method '\w scans'
_diffrn_radiation_monochromator graphite
_diffrn_radiation_source 'fine-focus sealed tube'
_diffrn_radiation_type MoK\a
_diffrn_radiation_wavelength 0.71073
_diffrn_reflns_av_R_equivalents 0.0400
_diffrn_reflns_av_sigmaI/netI 0.0624
_diffrn_reflns_limit_h_max 42
_diffrn_reflns_limit_h_min -42
_diffrn_reflns_limit_k_max 4
_diffrn_reflns_limit_k_min -6
_diffrn_reflns_limit_l_max 12
_diffrn_reflns_limit_l_min -23
_diffrn_reflns_number 6405
_diffrn_reflns_theta_full 25.25
_diffrn_reflns_theta_max 25.25
_diffrn_reflns_theta_min 2.97
_exptl_absorpt_coefficient_mu 0.967
_exptl_absorpt_correction_T_max 0.890
_exptl_absorpt_correction_T_min 0.757
_exptl_absorpt_correction_type multi-scan
_exptl_absorpt_process_details multi-scan
_exptl_crystal_colour yellow
_exptl_crystal_density_diffrn 1.461
_exptl_crystal_density_method 'not measured'
_exptl_crystal_description needle
_exptl_crystal_F_000 1636.8
_exptl_crystal_size_max 0.32
_exptl_crystal_size_mid 0.24
_exptl_crystal_size_min 0.12
_refine_diff_density_max 0.770
_refine_diff_density_min -0.321
_refine_diff_density_rms 0.061
_refine_ls_extinction_method none
_refine_ls_goodness_of_fit_ref 1.034
_refine_ls_hydrogen_treatment mixed
_refine_ls_matrix_type full
_refine_ls_number_parameters 225
_refine_ls_number_reflns 3271
_refine_ls_number_restraints 0
_refine_ls_restrained_S_all 1.034
_refine_ls_R_factor_all 0.0844
_refine_ls_R_factor_gt 0.0571
_refine_ls_shift/su_max 0.000
_refine_ls_shift/su_mean 0.000
_refine_ls_structure_factor_coef Fsqd
_refine_ls_weighting_details 'calc w=1/[\s^2^(Fo^2^)+(0.0000P)^2^+12.0000P] where P=(Fo^2^+2Fc^2^)/3'
_refine_ls_weighting_scheme calc
_refine_ls_wR_factor_gt 0.0983
_refine_ls_wR_factor_ref 0.1100
_reflns_number_gt 2266
_reflns_number_total 3271
_reflns_threshold_expression >2sigma(I)
_cod_data_source_file c6ce00676k2.cif
_cod_data_source_block 7
_cod_depositor_comments
;
The following automatic conversions were performed:

'_symmetry_cell_setting' value 'Monoclinic' changed to 'monoclinic'
according to
/usr/data/users/saulius/crontab/automatic-downloads/rss-feeds/RSC/lib/dictionaries/cif_core.dic
dictionary named 'cif_core.dic' version 2.4.2 from 2011-04-26.

Automatic conversion script
Id: cif_fix_values 4268 2015-11-12 08:31:59Z antanas 

 Adding full bibliography for 7224966--7224975.cif.
;
_cod_original_cell_volume 3604.7(4)
_cod_original_sg_symbol_H-M C2/c
_cod_original_formula_sum 'C27.60 H31.60 N10 O6 S4 Zn'
_cod_database_code 7224969

loop_
_symmetry_equiv_pos_as_xyz
'x, y, z'
'-x, y, -z+1/2'
'x+1/2, y+1/2, z'
'-x+1/2, y+1/2, -z+1/2'
'-x, -y, -z'
'x, -y, z-1/2'
'-x+1/2, -y+1/2, -z'
'x+1/2, -y+1/2, z-1/2'

loop_
_atom_site_label
_atom_site_type_symbol
_atom_site_fract_x
_atom_site_fract_y
_atom_site_fract_z
_atom_site_U_iso_or_equiv
_atom_site_adp_type
_atom_site_occupancy
_atom_site_symmetry_multiplicity
_atom_site_calc_flag
_atom_site_refinement_flags
Zn1 Zn 0.5000 0.28053(15) 0.7500 0.0491(2) Uani 1 2 d S
S2 S 0.44557(3) 0.0889(3) 0.70660(6) 0.0616(4) Uani 1 1 d .
S1 S 0.49805(3) 0.7663(3) 0.56081(6) 0.0695(4) Uani 1 1 d .
N1 N 0.50787(9) 0.5076(7) 0.67004(16) 0.0487(9) Uani 1 1 d .
N2 N 0.44727(9) 0.4553(7) 0.60360(16) 0.0537(10) Uani 1 1 d .
C4 C 0.48260(11) 0.5474(9) 0.6184(2) 0.0480(11) Uani 1 1 d .
N3 N 0.39327(10) 0.2258(8) 0.61473(18) 0.0636(11) Uani 1 1 d .
H3A H 0.3839 0.0929 0.6334 0.076 Uiso 1 1 calc R
O O 0.29280(12) 0.8864(11) 0.4004(2) 0.1185(17) Uani 1 1 d .
O4 O 0.25315(12) 0.5988(10) 0.4259(2) 0.1328(19) Uani 1 1 d .
C3 C 0.54020(12) 0.6527(9) 0.6637(2) 0.0557(12) Uani 1 1 d .
H3 H 0.5608 0.6454 0.6962 0.067 Uiso 1 1 calc R
C5 C 0.43039(11) 0.2821(9) 0.6371(2) 0.0496(11) Uani 1 1 d .
C6 C 0.36862(12) 0.3512(10) 0.5666(2) 0.0581(13) Uani 1 1 d .
C11 C 0.37706(13) 0.5576(12) 0.5272(3) 0.0847(18) Uani 1 1 d .
H11 H 0.4016 0.6222 0.5300 0.102 Uiso 1 1 calc R
N4 N 0.28458(13) 0.6961(12) 0.4317(2) 0.0904(16) Uani 1 1 d .
C2 C 0.54058(12) 0.8044(10) 0.6085(2) 0.0578(12) Uani 1 1 d .
C9 C 0.31384(14) 0.5735(12) 0.4778(2) 0.0723(15) Uani 1 1 d .
C7 C 0.33180(14) 0.2566(12) 0.5595(3) 0.0903(19) Uani 1 1 d .
H7 H 0.3255 0.1143 0.5850 0.108 Uiso 1 1 calc R
C10 C 0.34950(14) 0.6701(12) 0.4837(3) 0.0902(19) Uani 1 1 d .
H10 H 0.3553 0.8134 0.4582 0.108 Uiso 1 1 calc R
C1 C 0.57142(14) 0.9796(11) 0.5880(3) 0.0872(18) Uani 1 1 d .
H1A H 0.5919 0.9805 0.6231 0.131 Uiso 1 1 calc R
H1B H 0.5616 1.1514 0.5816 0.131 Uiso 1 1 calc R
H1C H 0.5804 0.9187 0.5463 0.131 Uiso 1 1 calc R
C8 C 0.30493(15) 0.3684(13) 0.5161(3) 0.101(2) Uani 1 1 d .
H8 H 0.2803 0.3042 0.5125 0.121 Uiso 1 1 calc R
O2A O 0.35180(14) 0.8419(11) 0.6886(3) 0.141(2) Uani 1 1 d .
C13 C 0.2855(2) 0.385(2) 0.7266(5) 0.197(5) Uani 1 1 d .
H13A H 0.2712 0.4390 0.6854 0.295 Uiso 1 1 calc R
H13B H 0.2711 0.4191 0.7648 0.295 Uiso 1 1 calc R
H13C H 0.2907 0.2039 0.7242 0.295 Uiso 1 1 calc R
C14 C 0.3258(3) 0.717(2) 0.6883(4) 0.112(3) Uani 0.80 1 d P
H14 H 0.3064 0.7439 0.6543 0.135 Uiso 0.80 1 calc PR
N5 N 0.3212(2) 0.5285(12) 0.7346(3) 0.125(2) Uani 1 1 d .
C12 C 0.3492(2) 0.449(2) 0.7851(4) 0.190(5) Uani 1 1 d .
H12A H 0.3731 0.5232 0.7760 0.285 Uiso 1 1 calc R
H12B H 0.3511 0.2644 0.7848 0.285 Uiso 1 1 calc R
H12C H 0.3425 0.5058 0.8289 0.285 Uiso 1 1 calc R

loop_
_atom_site_aniso_label
_atom_site_aniso_U_11
_atom_site_aniso_U_22
_atom_site_aniso_U_33
_atom_site_aniso_U_23
_atom_site_aniso_U_13
_atom_site_aniso_U_12
Zn1 0.0478(4) 0.0553(5) 0.0427(4) 0.000 -0.0052(3) 0.000
S2 0.0586(7) 0.0621(8) 0.0609(7) 0.0142(7) -0.0130(6) -0.0150(6)
S1 0.0652(8) 0.0857(10) 0.0558(7) 0.0205(7) -0.0051(6) -0.0240(7)
N1 0.043(2) 0.056(2) 0.047(2) -0.0001(19) -0.0018(15) -0.0050(18)
N2 0.047(2) 0.067(3) 0.045(2) 0.010(2) -0.0067(16) -0.0147(19)
C4 0.046(2) 0.055(3) 0.043(2) 0.002(2) -0.0007(19) -0.007(2)
N3 0.052(2) 0.070(3) 0.067(2) 0.021(2) -0.0111(18) -0.022(2)
O 0.092(3) 0.153(5) 0.107(4) 0.044(3) -0.021(3) 0.014(3)
O4 0.063(3) 0.177(5) 0.149(4) 0.032(4) -0.044(3) -0.012(3)
C3 0.044(3) 0.062(3) 0.060(3) -0.007(3) -0.004(2) -0.005(2)
C5 0.050(3) 0.053(3) 0.044(2) -0.004(2) -0.0025(19) -0.008(2)
C6 0.044(3) 0.073(4) 0.055(3) 0.005(3) -0.008(2) -0.010(2)
C11 0.045(3) 0.118(5) 0.088(4) 0.045(4) -0.013(3) -0.018(3)
N4 0.060(3) 0.127(5) 0.080(3) 0.007(3) -0.017(3) 0.009(3)
C2 0.055(3) 0.059(3) 0.060(3) -0.002(3) 0.006(2) -0.015(2)
C9 0.051(3) 0.101(5) 0.062(3) 0.005(3) -0.011(2) 0.002(3)
C7 0.057(3) 0.100(5) 0.109(4) 0.034(4) -0.023(3) -0.028(3)
C10 0.060(3) 0.122(5) 0.085(4) 0.043(4) -0.014(3) -0.012(3)
C1 0.074(4) 0.094(5) 0.093(4) 0.016(4) 0.007(3) -0.034(3)
C8 0.052(3) 0.126(6) 0.118(5) 0.027(5) -0.029(3) -0.026(4)
O2A 0.107(4) 0.155(5) 0.162(5) -0.006(4) 0.019(3) -0.082(4)
C13 0.105(7) 0.223(12) 0.261(12) 0.072(10) 0.004(7) -0.008(7)
C14 0.127(8) 0.118(8) 0.090(6) -0.003(6) -0.009(6) 0.005(6)
N5 0.167(7) 0.095(5) 0.112(5) 0.038(4) 0.010(4) -0.032(4)
C12 0.108(7) 0.307(14) 0.152(8) -0.024(9) -0.005(6) -0.064(8)

loop_
_atom_type_symbol
_atom_type_description
_atom_type_scat_dispersion_real
_atom_type_scat_dispersion_imag
_atom_type_scat_source
C C 0.0033 0.0016 'International Tables Vol C Tables 4.2.6.8 and 6.1.1.4'
N N 0.0061 0.0033 'International Tables Vol C Tables 4.2.6.8 and 6.1.1.4'
O O 0.0106 0.0060 'International Tables Vol C Tables 4.2.6.8 and 6.1.1.4'
S S 0.1246 0.1234 'International Tables Vol C Tables 4.2.6.8 and 6.1.1.4'
Zn Zn 0.2839 1.4301 'International Tables Vol C Tables 4.2.6.8 and 6.1.1.4'
H H 0.0000 0.0000 'International Tables Vol C Tables 4.2.6.8 and 6.1.1.4'

loop_
_geom_angle_atom_site_label_1
_geom_angle_atom_site_label_2
_geom_angle_atom_site_label_3
_geom_angle
_geom_angle_site_symmetry_1
_geom_angle_site_symmetry_3
N1 Zn1 N1 108.1(2) 2_656 .
N1 Zn1 S2 112.49(10) 2_656 .
N1 Zn1 S2 97.51(10) . .
N1 Zn1 S2 97.51(10) 2_656 2_656
N1 Zn1 S2 112.49(10) . 2_656
S2 Zn1 S2 128.15(8) . 2_656
C5 S2 Zn1 103.92(15) . .
C2 S1 C4 91.6(2) . .
C4 N1 C3 111.1(4) . .
C4 N1 Zn1 124.8(3) . .
C3 N1 Zn1 124.1(3) . .
C5 N2 C4 126.7(4) . .
N1 C4 N2 132.2(4) . .
N1 C4 S1 112.3(3) . .
N2 C4 S1 115.5(3) . .
C5 N3 C6 130.0(4) . .
C2 C3 N1 117.1(4) . .
N2 C5 N3 117.0(4) . .
N2 C5 S2 132.5(3) . .
N3 C5 S2 110.6(3) . .
C11 C6 C7 117.9(4) . .
C11 C6 N3 126.5(4) . .
C7 C6 N3 115.6(4) . .
C6 C11 C10 120.5(5) . .
O N4 O4 123.0(5) . .
O N4 C9 118.7(5) . .
O4 N4 C9 118.2(6) . .
C3 C2 C1 129.0(4) . .
C3 C2 S1 107.9(3) . .
C1 C2 S1 123.1(4) . .
C10 C9 C8 120.0(5) . .
C10 C9 N4 120.0(6) . .
C8 C9 N4 119.9(5) . .
C8 C7 C6 121.0(5) . .
C9 C10 C11 120.4(5) . .
C7 C8 C9 120.2(5) . .
O2A C14 N5 123.9(9) . .
C14 N5 C12 124.6(8) . .
C14 N5 C13 116.5(8) . .
C12 N5 C13 118.7(7) . .

loop_
_geom_bond_atom_site_label_1
_geom_bond_atom_site_label_2
_geom_bond_distance
_geom_bond_site_symmetry_2
Zn1 N1 2.005(3) 2_656
Zn1 N1 2.005(3) .
Zn1 S2 2.2715(12) .
Zn1 S2 2.2715(12) 2_656
S2 C5 1.745(4) .
S1 C2 1.719(4) .
S1 C4 1.725(4) .
N1 C4 1.314(5) .
N1 C3 1.385(5) .
N2 C5 1.290(5) .
N2 C4 1.349(5) .
N3 C5 1.383(5) .
N3 C6 1.395(5) .
O N4 1.213(6) .
O4 N4 1.219(6) .
C3 C2 1.342(6) .
C6 C11 1.369(6) .
C6 C7 1.390(6) .
C11 C10 1.374(6) .
N4 C9 1.464(6) .
C2 C1 1.502(6) .
C9 C10 1.355(7) .
C9 C8 1.356(7) .
C7 C8 1.356(7) .
O2A C14 1.126(10) .
C13 N5 1.463(9) .
C14 N5 1.353(10) .
N5 C12 1.407(9) .
